data_7231872
loop_
_publ_author_name
'M\;aczka, Miros\/law'
'G\;agor, Anna'
'Ptak, Maciej'
'Stefa\'nska, Dagmara'
'Sieradzki, Adam'

_publ_section_title
;
 Temperature-dependent studies of a new two-dimensional cadmium
 dicyanamide framework exhibiting an unusual temperature-induced
 irreversible phase transition into a three-dimensional perovskite-like
 framework.
;
_journal_issue 47
_journal_name_full 'Physical chemistry chemical physics : PCCP'
_journal_page_first 29951
_journal_page_last 29958
_journal_paper_doi 10.1039/c8cp06190d
_journal_volume 20
_journal_year 2018
_chemical_formula_sum 'C18 H28 Cd N10'
_chemical_formula_weight 496.90
_space_group_crystal_system tetragonal
_space_group_IT_number 114
_space_group_name_Hall 'P -4 2n'
_space_group_name_H-M_alt 'P -4 21 c'
_symmetry_space_group_name_Hall 'P -4 2n'
_symmetry_space_group_name_H-M 'P -4 21 c'
_atom_sites_solution_hydrogens geom
_audit_creation_method SHELXL-2014/7
_audit_update_record
;
2018-09-24 deposited with the CCDC.
2018-11-19 downloaded from the CCDC.
;
_cell_angle_alpha 90
_cell_angle_beta 90
_cell_angle_gamma 90
_cell_formula_units_Z 8
_cell_length_a 16.2757(2)
_cell_length_b 16.2757(2)
_cell_length_c 17.5837(4)
_cell_measurement_reflns_used 7166
_cell_measurement_temperature 297(2)
_cell_measurement_theta_max 28.3131
_cell_measurement_theta_min 2.7525
_cell_volume 4657.89(13)
_computing_cell_refinement
;
CrysAlisPro, Oxford Diffraction Ltd.,
Version 1.171.34.36 (release 02-08-2010 CrysAlis171 .NET)
(compiled Aug  2 2010,13:00:58)
;
_computing_data_collection
;
CrysAlisPro, Oxford Diffraction Ltd.,
Version 1.171.34.36 (release 02-08-2010 CrysAlis171 .NET)
(compiled Aug  2 2010,13:00:58)
;
_computing_data_reduction
;
CrysAlisPro, Oxford Diffraction Ltd.,
Version 1.171.34.36 (release 02-08-2010 CrysAlis171 .NET)
(compiled Aug  2 2010,13:00:58)
;
_computing_structure_refinement 'SHELXL-2014/7 (Sheldrick, 2014)'
_diffrn_ambient_temperature 297(2)
_diffrn_detector_area_resol_mean 8.4350
_diffrn_measured_fraction_theta_full 0.995
_diffrn_measured_fraction_theta_max 0.968
_diffrn_measurement_device_type 'Xcalibur, Sapphire1, long nozzle'
_diffrn_radiation_monochromator graphite
_diffrn_radiation_source 'Enhance (Mo) X-ray Source'
_diffrn_radiation_type 'Mo K\a'
_diffrn_radiation_wavelength 0.7107
_diffrn_reflns_av_R_equivalents 0.1696
_diffrn_reflns_av_unetI/netI 0.1385
_diffrn_reflns_Laue_measured_fraction_full 0.995
_diffrn_reflns_Laue_measured_fraction_max 0.968
_diffrn_reflns_limit_h_max 21
_diffrn_reflns_limit_h_min -20
_diffrn_reflns_limit_k_max 21
_diffrn_reflns_limit_k_min -21
_diffrn_reflns_limit_l_max 22
_diffrn_reflns_limit_l_min -19
_diffrn_reflns_number 47231
_diffrn_reflns_point_group_measured_fraction_full 0.997
_diffrn_reflns_point_group_measured_fraction_max 0.969
_diffrn_reflns_theta_full 25.000
_diffrn_reflns_theta_max 28.375
_diffrn_reflns_theta_min 2.758
_exptl_absorpt_coefficient_mu 0.962
_exptl_absorpt_correction_T_max 1.00000
_exptl_absorpt_correction_T_min 0.85428
_exptl_absorpt_correction_type multi-scan
_exptl_absorpt_process_details
;
CrysAlisPro, Oxford Diffraction Ltd.,
Version 1.171.34.36 (release 02-08-2010 CrysAlis171 .NET)
(compiled Aug  2 2010,13:00:58)
Empirical absorption correction using spherical harmonics,
 implemented in SCALE3 ABSPACK scaling algorithm.
;
_exptl_crystal_colour colourless
_exptl_crystal_density_diffrn 1.417
_exptl_crystal_description prism
_exptl_crystal_F_000 2032
_exptl_crystal_size_max 0.31
_exptl_crystal_size_mid 0.20
_exptl_crystal_size_min 0.15
_refine_diff_density_max 0.678
_refine_diff_density_min -0.571
_refine_diff_density_rms 0.087
_refine_ls_abs_structure_details
;
 Refined as an inversion twin.
;
_refine_ls_abs_structure_Flack 0.41(11)
_refine_ls_extinction_method none
_refine_ls_goodness_of_fit_ref 1.083
_refine_ls_hydrogen_treatment constr
_refine_ls_matrix_type full
_refine_ls_number_parameters 249
_refine_ls_number_reflns 5595
_refine_ls_number_restraints 20
_refine_ls_restrained_S_all 1.082
_refine_ls_R_factor_all 0.1942
_refine_ls_R_factor_gt 0.0797
_refine_ls_shift/su_max 0.000
_refine_ls_shift/su_mean 0.000
_refine_ls_structure_factor_coef Fsqd
_refine_ls_weighting_details 'w=1/[\s^2^(Fo^2^)+(0.0230P)^2^+2.8000P] where P=(Fo^2^+2Fc^2^)/3'
_refine_ls_weighting_scheme calc
_refine_ls_wR_factor_gt 0.1098
_refine_ls_wR_factor_ref 0.1387
_reflns_Friedel_coverage 0.821
_reflns_Friedel_fraction_full 0.998
_reflns_Friedel_fraction_max 0.970
_reflns_number_gt 2683
_reflns_number_total 5595
_reflns_threshold_expression 'I > 2\s(I)'
_cod_data_source_file c8cp06190d2.cif
_cod_data_source_block Phase_tetra
_cod_depositor_comments 'Adding full bibliography for 7231870--7231872.cif.'
_cod_original_cell_volume 4657.89(16)
_cod_database_code 7231872
_shelx_shelxl_version_number 2014/7
_shelx_space_group_comment
;
The symmetry employed for this shelxl refinement is uniquely defined
by the following loop, which should always be used as a source of
symmetry information in preference to the above space-group names.
They are only intended as comments.
;

loop_
_space_group_symop_operation_xyz
'x, y, z'
'-x, -y, z'
'y, -x, -z'
'-y, x, -z'
'-x+1/2, y+1/2, -z+1/2'
'x+1/2, -y+1/2, -z+1/2'
'-y+1/2, -x+1/2, z+1/2'
'y+1/2, x+1/2, z+1/2'

loop_
_atom_site_label
_atom_site_type_symbol
_atom_site_fract_x
_atom_site_fract_y
_atom_site_fract_z
_atom_site_U_iso_or_equiv
_atom_site_adp_type
_atom_site_occupancy
_atom_site_site_symmetry_order
_atom_site_calc_flag
_atom_site_refinement_flags_posn
_atom_site_refinement_flags_adp
_atom_site_refinement_flags_occupancy
Cd1 Cd 0.72333(5) 0.26703(5) 0.21439(5) 0.0549(3) Uani 1 1 d . . .
N1 N 0.7143(8) 0.2774(8) 0.3448(6) 0.088(4) Uani 1 1 d . . .
N2 N 0.6544(7) 0.1427(7) 0.2207(10) 0.089(4) Uani 1 1 d . . .
N3 N 0.7370(8) 0.2543(8) 0.0861(5) 0.101(4) Uani 1 1 d . . .
N4 N 0.8454(7) 0.1933(7) 0.2288(8) 0.082(4) Uani 1 1 d . . .
N5 N 0.7984(7) 0.3870(7) 0.2094(9) 0.086(4) Uani 1 1 d . . .
N6 N 0.6023(7) 0.3379(7) 0.2066(9) 0.084(4) Uani 1 1 d . . .
N7 N 0.8214(16) 0.2277(18) -0.0235(16) 0.098(6) Uiso 0.53(2) 1 d . . P
N8 N 0.7839(19) 0.177(2) -0.0206(18) 0.098(6) Uiso 0.47(2) 1 d . . P
N9 N 0.4707(14) 0.3822(14) 0.265(2) 0.058(4) Uiso 0.46(4) 1 d . . P
N10 N 0.4625(12) 0.3845(11) 0.224(2) 0.058(4) Uiso 0.54(4) 1 d . . P
N11 N 0.6240(11) 0.0178(13) 0.2901(16) 0.070(4) Uiso 0.62(3) 1 d . . P
N12 N 0.6167(18) 0.004(2) 0.246(3) 0.070(4) Uiso 0.38(3) 1 d . . P
C1 C 0.7134(12) 0.2830(11) 0.4056(8) 0.114(6) Uani 1 1 d . . .
C2 C 0.6428(8) 0.0807(10) 0.2452(8) 0.066(4) Uani 1 1 d . . .
C3 C 0.7624(10) 0.2355(10) 0.0335(7) 0.104(6) Uani 1 1 d . . .
C4 C 0.9036(8) 0.1624(8) 0.2437(8) 0.068(4) Uani 1 1 d . . .
C5 C 0.8328(9) 0.4472(9) 0.2182(11) 0.080(4) Uani 1 1 d . . .
C6 C 0.5379(9) 0.3546(7) 0.2239(9) 0.064(4) Uani 1 1 d . . .
N15 N 0.500000 0.500000 0.000000 0.063(7) Uani 1 4 d S T P
C7 C 0.4281(11) 0.4759(10) 0.0533(8) 0.092(5) Uani 1 1 d . . .
H7A H 0.446527 0.431880 0.086365 0.110 Uiso 1 1 calc R U .
H7B H 0.415083 0.522690 0.085237 0.110 Uiso 1 1 calc R U .
C8 C 0.3531(11) 0.4493(13) 0.0151(11) 0.133(7) Uani 1 1 d . . .
H8A H 0.363421 0.400692 -0.015261 0.159 Uiso 1 1 calc R U .
H8B H 0.332557 0.492433 -0.017920 0.159 Uiso 1 1 calc R U .
C9 C 0.2890(11) 0.4300(12) 0.0800(12) 0.151(8) Uani 1 1 d . . .
H9A H 0.310236 0.387391 0.112284 0.227 Uiso 1 1 calc R U .
H9B H 0.238220 0.412140 0.057691 0.227 Uiso 1 1 calc R U .
H9C H 0.279529 0.478640 0.109632 0.227 Uiso 1 1 calc R U .
N13 N 1.000000 0.000000 0.000000 0.057(6) Uani 1 4 d DS T P
C7A C 0.9254(12) 0.0295(15) 0.0486(13) 0.088(7) Uiso 0.63(2) 1 d D . P
C7B C 0.9269(18) -0.029(3) 0.051(2) 0.088(7) Uiso 0.37(2) 1 d D . P
C8B C 0.883(2) 0.039(2) 0.096(3) 0.160(12) Uiso 0.37(2) 1 d D . P
C8A C 0.8949(14) -0.0302(18) 0.1101(17) 0.160(12) Uiso 0.63(2) 1 d D . P
C9AB C 0.8078(10) -0.0013(11) 0.1351(10) 0.124(7) Uani 1 1 d D . .
N14 N 0.500000 0.000000 0.0065(8) 0.072(5) Uani 1 2 d DS T P
C1B C 0.472(2) 0.0584(16) 0.0715(13) 0.092(7) Uiso 0.486(17) 1 d D . P
C1A C 0.5048(19) 0.0854(11) 0.0448(18) 0.092(7) Uiso 0.514(17) 1 d D . P
C2A C 0.4361(19) 0.097(2) 0.104(2) 0.138(10) Uiso 0.514(17) 1 d D . P
C2B C 0.458(3) 0.1476(18) 0.044(2) 0.138(10) Uiso 0.486(17) 1 d D . P
C3B C 0.4499(19) 0.184(2) 0.1390(18) 0.089(7) Uiso 0.514(17) 1 d D . P
C3A C 0.433(2) 0.210(2) 0.106(2) 0.089(7) Uiso 0.486(17) 1 d D . P
C4A C 0.4159(12) -0.0311(16) -0.0244(17) 0.086(7) Uiso 0.502(16) 1 d D . P
C4B C 0.4386(14) 0.012(2) -0.0609(12) 0.086(7) Uiso 0.498(16) 1 d D . P
C5A C 0.3796(14) 0.0306(18) -0.0824(18) 0.116(9) Uiso 0.502(16) 1 d D . P
C5B C 0.3490(16) -0.009(2) -0.0383(14) 0.116(9) Uiso 0.498(16) 1 d D . P
C6AB C 0.2948(10) 0.0003(11) -0.1103(9) 0.113(6) Uani 1 1 d D . .

loop_
_atom_site_aniso_label
_atom_site_aniso_U_11
_atom_site_aniso_U_22
_atom_site_aniso_U_33
_atom_site_aniso_U_23
_atom_site_aniso_U_13
_atom_site_aniso_U_12
Cd1 0.0588(6) 0.0634(6) 0.0425(4) -0.0006(5) 0.0033(5) 0.0077(5)
N1 0.101(10) 0.117(11) 0.046(6) -0.003(8) 0.007(7) 0.036(10)
N2 0.076(8) 0.059(8) 0.131(12) 0.010(10) 0.017(10) 0.011(6)
N3 0.115(11) 0.145(12) 0.044(6) -0.013(8) 0.009(7) 0.027(10)
N4 0.072(8) 0.086(8) 0.087(10) -0.004(8) -0.004(8) 0.021(6)
N5 0.079(8) 0.073(8) 0.107(10) -0.013(9) 0.009(10) 0.003(6)
N6 0.070(8) 0.089(9) 0.092(10) -0.003(9) 0.005(9) 0.002(7)
C1 0.168(17) 0.129(15) 0.046(8) 0.002(12) 0.008(13) 0.043(15)
C2 0.063(9) 0.061(9) 0.073(11) -0.003(8) 0.015(7) -0.004(8)
C3 0.122(14) 0.147(16) 0.042(7) -0.018(10) -0.006(10) 0.045(13)
C4 0.058(9) 0.042(8) 0.103(12) -0.003(7) -0.010(8) 0.002(7)
C5 0.074(10) 0.078(11) 0.089(11) -0.031(12) 0.016(11) 0.015(8)
C6 0.056(8) 0.057(8) 0.081(11) 0.026(8) -0.009(9) -0.005(7)
N15 0.077(11) 0.077(11) 0.037(12) 0.000 0.000 0.000
C7 0.105(14) 0.100(13) 0.070(11) 0.005(9) 0.011(10) -0.003(11)
C8 0.084(14) 0.152(19) 0.16(2) -0.001(15) -0.002(14) -0.006(13)
C9 0.097(15) 0.151(18) 0.21(2) 0.043(16) 0.015(15) -0.014(13)
N13 0.058(10) 0.058(10) 0.056(14) 0.000 0.000 0.000
C9AB 0.090(12) 0.124(14) 0.160(16) -0.017(12) 0.084(12) -0.014(11)
N14 0.089(16) 0.063(13) 0.065(12) 0.000 0.000 -0.011(9)
C6AB 0.073(11) 0.140(15) 0.126(14) -0.007(12) -0.047(10) -0.004(10)

loop_
_atom_type_symbol
_atom_type_description
_atom_type_scat_dispersion_real
_atom_type_scat_dispersion_imag
_atom_type_scat_source
C C 0.0033 0.0016 'International Tables Vol C Tables 4.2.6.8 and 6.1.1.4'
H H 0.0000 0.0000 'International Tables Vol C Tables 4.2.6.8 and 6.1.1.4'
N N 0.0061 0.0033 'International Tables Vol C Tables 4.2.6.8 and 6.1.1.4'
Cd Cd -0.8075 1.2024 'International Tables Vol C Tables 4.2.6.8 and 6.1.1.4'

loop_
_geom_angle_atom_site_label_1
_geom_angle_atom_site_label_2
_geom_angle_atom_site_label_3
_geom_angle
_geom_angle_site_symmetry_1
_geom_angle_site_symmetry_3
N3 Cd1 N6 94.1(5) . .
N3 Cd1 N5 89.3(5) . .
N6 Cd1 N5 91.5(4) . .
N3 Cd1 N1 177.8(5) . .
N6 Cd1 N1 88.1(5) . .
N5 Cd1 N1 90.6(6) . .
N3 Cd1 N2 90.9(6) . .
N6 Cd1 N2 91.5(4) . .
N5 Cd1 N2 176.9(4) . .
N1 Cd1 N2 89.2(6) . .
N3 Cd1 N4 88.7(5) . .
N6 Cd1 N4 177.1(6) . .
N5 Cd1 N4 89.3(4) . .
N1 Cd1 N4 89.1(4) . .
N2 Cd1 N4 87.6(4) . .
C1 N1 Cd1 177.1(17) . .
C2 N2 Cd1 153.2(13) . .
C3 N3 Cd1 158.5(13) . .
C4 N4 Cd1 171.8(13) . .
C5 N5 Cd1 169.7(17) . .
C6 N6 Cd1 155.3(13) . .
C3 N7 C1 110(2) . 8_544
C3 N8 C1 110(2) . 8_544
C4 N9 C6 115(2) 6_455 .
C6 N10 C4 116.7(19) . 6_455
C2 N11 C5 118.0(18) . 5_645
C2 N12 C5 116(3) . 5_645
N1 C1 N8 156(3) . 8_545
N1 C1 N7 156(2) . 8_545
N2 C2 N11 165.4(19) . .
N2 C2 N12 156(3) . .
N3 C3 N8 153(2) . .
N3 C3 N7 158(2) . .
N4 C4 N9 159(2) . 6
N4 C4 N10 165(2) . 6
N5 C5 N11 166(2) . 5_655
N5 C5 N12 158(3) . 5_655
N6 C6 N10 163(2) . .
N6 C6 N9 163(2) . .

loop_
_geom_bond_atom_site_label_1
_geom_bond_atom_site_label_2
_geom_bond_distance
_geom_bond_site_symmetry_2
Cd1 N3 2.276(10) .
Cd1 N6 2.286(12) .
Cd1 N5 2.305(12) .
Cd1 N1 2.304(10) .
Cd1 N2 2.316(12) .
Cd1 N4 2.335(11) .
N1 C1 1.073(14) .
N2 C2 1.113(14) .
N3 C3 1.059(14) .
N4 C4 1.104(14) .
N5 C5 1.138(14) .
N6 C6 1.125(14) .
N7 N8 1.03(3) .
N7 C3 1.39(3) .
N7 C1 1.41(3) 8_544
N8 C3 1.39(3) .
N8 C1 1.43(3) 8_544
N9 N10 0.74(3) .
N9 C4 1.32(3) 6_455
N9 C6 1.38(3) .
N10 C6 1.32(2) .
N10 C4 1.35(2) 6_455
N11 N12 0.82(4) .
N11 C2 1.33(2) .
N11 C5 1.36(2) 5_645
N12 C2 1.32(3) .
N12 C5 1.39(4) 5_645
N15 C7 1.550(16) .
N15 C7 1.550(16) 2_665
N15 C7 1.550(16) 4_655
N15 C7 1.550(16) 3_565
C7 C8 1.46(2) .
C8 C9 1.58(2) .
N13 C7B 1.558(13) 2_755
N13 C7B 1.558(13) 4_645
N13 C7B 1.558(13) 3_665
N13 C7B 1.558(13) .
N13 C7A 1.561(12) 4_645
N13 C7A 1.561(12) 2_755
N13 C7A 1.561(12) 3_665
N13 C7A 1.561(12) .
C7A C7B 0.95(4) .
C7A C8A 1.538(13) .
C7A C8B 1.09(4) .
C7B C8A 1.17(4) .
C7B C8B 1.543(14) .
C8B C9AB 1.553(14) .
C8B C8A 1.17(5) .
C8A C9AB 1.557(13) .
N14 C1A 1.547(9) .
N14 C1A 1.547(9) 2_655
N14 C1B 1.555(9) 2_655
N14 C1B 1.555(9) .
N14 C4A 1.557(13) 2_655
N14 C4A 1.557(13) .
N14 C4B 1.562(13) 2_655
N14 C4B 1.562(13) .
C1B C1A 0.84(4) .
C1B C2A 1.04(3) .
C1B C2B 1.550(13) .
C1B C1B 2.11(5) 2_655
C1A C2B 1.27(4) .
C1A C2A 1.545(13) .
C2A C2B 1.40(4) .
C2A C3B 1.555(13) .
C2A C3A 1.83(5) .
C2B C3A 1.550(13) .
C2B C3B 1.78(5) .
C3B C3A 0.77(4) .
C4A C4B 1.02(3) .
C4A C5B 1.17(3) .
C4A C5A 1.548(13) .
C4B C5A 1.08(3) .
C4B C5B 1.550(13) .
C5A C5B 1.12(4) .
C5A C6AB 1.545(13) .
C5B C6AB 1.550(13) .
